data_7134888
loop_
_publ_author_name
'Ding, Yi'
'Tang, Yongheng'
'Nazish, Mohd'
'Ruth, Paul Niklas'
'Wachendorf, Sophia Luisa'
'Herbst-Irmer, Regine'
'Stalke, Dietmar'
'Roesky, Herbert W.'

_publ_section_title
;
 1,2,4-Tri(<sup><i>t</i></sup>Bu)cyclopentadienyl gallium (Cp'''Ga) as a
 versatile reagent for the synthesis of Lewis adducts and ionic compounds.
;
_journal_issue 71
_journal_name_full 'Chemical communications (Cambridge, England)'
_journal_page_first 13441
_journal_page_last 13444
_journal_paper_doi 10.1039/d5cc03933a
_journal_volume 61
_journal_year 2025
_chemical_formula_moiety 'C32 H52 B, 0.5(C6 H14), Br4 Ga'
_chemical_formula_sum 'C35 H59 B Br4 Ga'
_chemical_formula_weight 879.99
_space_group_crystal_system monoclinic
_space_group_IT_number 15
_space_group_name_Hall '-C 2yc'
_space_group_name_H-M_alt 'C 1 2/c 1'
_atom_sites_solution_hydrogens geom
_audit_creation_method SHELXL-2019/1
_audit_update_record
;
2024-07-23 deposited with the CCDC.	2025-07-24 downloaded from the CCDC.
;
_cell_angle_alpha 90
_cell_angle_beta 101.91(2)
_cell_angle_gamma 90
_cell_formula_units_Z 8
_cell_length_a 16.896(4)
_cell_length_b 13.081(3)
_cell_length_c 35.577(9)
_cell_measurement_reflns_used 9844
_cell_measurement_temperature 100(2)
_cell_measurement_theta_max 27.19
_cell_measurement_theta_min 2.1715
_cell_volume 7694(3)
_computing_cell_refinement 'SAINT V8.38A'
_computing_data_collection 'APEX2 v2012.2'
_computing_data_reduction 'SAINT V8.38A'
_computing_molecular_graphics 'XP Version 5.1'
_computing_publication_material 'XP Version 5.1'
_computing_structure_refinement 'SHELXL-2019/1 (Sheldrick, 2019)'
_computing_structure_solution 'SHELXT 2018/2 (Sheldrick, 2018)'
_diffrn_ambient_temperature 100(2)
_diffrn_measured_fraction_theta_full 1.000
_diffrn_measured_fraction_theta_max 0.999
_diffrn_measurement_device_type 'Bruker Smart APEX II Quazar'
_diffrn_measurement_method 'omega scans'
_diffrn_radiation_type MoK\a
_diffrn_radiation_wavelength 0.71073
_diffrn_reflns_av_R_equivalents 0.0451
_diffrn_reflns_av_unetI/netI 0.0278
_diffrn_reflns_Laue_measured_fraction_full 1.000
_diffrn_reflns_Laue_measured_fraction_max 0.999
_diffrn_reflns_limit_h_max 22
_diffrn_reflns_limit_h_min -22
_diffrn_reflns_limit_k_max 17
_diffrn_reflns_limit_k_min -17
_diffrn_reflns_limit_l_max 47
_diffrn_reflns_limit_l_min -47
_diffrn_reflns_number 75248
_diffrn_reflns_point_group_measured_fraction_full 1.000
_diffrn_reflns_point_group_measured_fraction_max 0.999
_diffrn_reflns_theta_full 25.242
_diffrn_reflns_theta_max 28.311
_diffrn_reflns_theta_min 0.585
_diffrn_source 'INCOATEC Microsource'
_exptl_absorpt_coefficient_mu 4.892
_exptl_absorpt_correction_T_max 0.4311
_exptl_absorpt_correction_T_min 0.3171
_exptl_absorpt_correction_type multi-scan
_exptl_absorpt_process_details SADABS-2016/2
_exptl_crystal_colour colourless
_exptl_crystal_density_diffrn 1.519
_exptl_crystal_description block
_exptl_crystal_F_000 3560
_exptl_crystal_size_max 0.309
_exptl_crystal_size_mid 0.213
_exptl_crystal_size_min 0.145
_refine_diff_density_max 1.630
_refine_diff_density_min -0.636
_refine_diff_density_rms 0.105
_refine_ls_extinction_method none
_refine_ls_goodness_of_fit_ref 1.130
_refine_ls_hydrogen_treatment constr
_refine_ls_matrix_type full
_refine_ls_number_parameters 491
_refine_ls_number_reflns 9583
_refine_ls_number_restraints 544
_refine_ls_restrained_S_all 1.127
_refine_ls_R_factor_all 0.0605
_refine_ls_R_factor_gt 0.0497
_refine_ls_shift/su_max 0.001
_refine_ls_shift/su_mean 0.000
_refine_ls_structure_factor_coef Fsqd
_refine_ls_weighting_details 'w=1/[\s^2^(Fo^2^)+(0.0436P)^2^+39.4865P] where P=(Fo^2^+2Fc^2^)/3'
_refine_ls_weighting_scheme calc
_refine_ls_wR_factor_gt 0.1159
_refine_ls_wR_factor_ref 0.1209
_reflns_Friedel_coverage 0.000
_reflns_number_gt 8121
_reflns_number_total 9583
_reflns_threshold_expression 'I > 2\s(I)'
_cod_data_source_file d5cc03933a2.cif
_cod_data_source_block final
_cod_depositor_comments 'Adding full bibliography for 7134886--7134888.cif.'
_cod_original_sg_symbol_H-M 'C 2/c'
_cod_database_code 7134888
_shelx_shelxl_version_number 2019/1
_shelx_space_group_comment
;
The symmetry employed for this shelxl refinement is uniquely defined
by the following loop, which should always be used as a source of
symmetry information in preference to the above space-group names.
They are only intended as comments.
;
_shelx_estimated_absorpt_t_min 0.313
_shelx_estimated_absorpt_t_max 0.537

loop_
_space_group_symop_operation_xyz
'x, y, z'
'-x, y, -z+1/2'
'x+1/2, y+1/2, z'
'-x+1/2, y+1/2, -z+1/2'
'-x, -y, -z'
'x, -y, z-1/2'
'-x+1/2, -y+1/2, -z'
'x+1/2, -y+1/2, z-1/2'

loop_
_atom_site_label
_atom_site_type_symbol
_atom_site_fract_x
_atom_site_fract_y
_atom_site_fract_z
_atom_site_U_iso_or_equiv
_atom_site_adp_type
_atom_site_occupancy
_atom_site_site_symmetry_order
_atom_site_calc_flag
_atom_site_refinement_flags_posn
_atom_site_refinement_flags_adp
_atom_site_refinement_flags_occupancy
_atom_site_disorder_assembly
_atom_site_disorder_group
Ga1 Ga 0.29456(2) 0.98675(3) 0.56558(2) 0.03101(11) Uani 1 1 d . . . . .
Br1 Br 0.37007(3) 1.03836(4) 0.62455(2) 0.05281(14) Uani 1 1 d . . . . .
Br2 Br 0.29962(3) 1.11590(4) 0.52110(2) 0.04532(12) Uani 1 1 d . . . . .
Br3 Br 0.16215(2) 0.96342(4) 0.57250(2) 0.04407(12) Uani 1 1 d . . . . .
Br4 Br 0.34553(3) 0.83491(4) 0.54589(2) 0.04268(12) Uani 1 1 d . . . . .
C1 C 0.3131(2) 0.4886(3) 0.66454(10) 0.0291(7) Uani 1 1 d . . . . .
C2 C 0.3531(2) 0.4110(3) 0.68986(11) 0.0287(7) Uani 1 1 d . . . . .
C3 C 0.3854(2) 0.4349(3) 0.72839(11) 0.0325(8) Uani 1 1 d . . . . .
H3 H 0.411033 0.381999 0.744808 0.039 Uiso 1 1 calc R U . . .
C4 C 0.3819(3) 0.5318(3) 0.74374(11) 0.0351(8) Uani 1 1 d . . . . .
C5 C 0.3437(3) 0.6065(3) 0.71919(12) 0.0387(9) Uani 1 1 d . . . . .
H5 H 0.340658 0.673717 0.728922 0.046 Uiso 1 1 calc R U . . .
C6 C 0.3094(3) 0.5877(3) 0.68069(12) 0.0365(9) Uani 1 1 d . . . . .
C7 C 0.3667(2) 0.3004(3) 0.67921(11) 0.0321(8) Uani 1 1 d . . . . .
H7 H 0.339255 0.289647 0.651782 0.038 Uiso 1 1 calc R U . . .
C8 C 0.4577(3) 0.2780(4) 0.68301(14) 0.0426(10) Uani 1 1 d . . . . .
H8A H 0.464572 0.210682 0.672027 0.064 Uiso 1 1 calc R U . . .
H8B H 0.484465 0.278676 0.710211 0.064 Uiso 1 1 calc R U . . .
H8C H 0.481835 0.330435 0.669214 0.064 Uiso 1 1 calc R U . . .
C9 C 0.3311(3) 0.2247(4) 0.70394(13) 0.0461(11) Uani 1 1 d . . . . .
H9A H 0.331199 0.155901 0.693029 0.069 Uiso 1 1 calc R U . . .
H9B H 0.275438 0.244626 0.704527 0.069 Uiso 1 1 calc R U . . .
H9C H 0.363747 0.224964 0.730128 0.069 Uiso 1 1 calc R U . . .
C10 C 0.4157(3) 0.5495(4) 0.78641(12) 0.0401(10) Uani 1 1 d . . . . .
H10 H 0.466090 0.507779 0.793634 0.048 Uiso 1 1 calc R U . . .
C11 C 0.4382(3) 0.6590(4) 0.79672(12) 0.0435(10) Uani 1 1 d . . . . .
H11A H 0.464191 0.663164 0.823975 0.065 Uiso 1 1 calc R U . . .
H11B H 0.389332 0.701382 0.791822 0.065 Uiso 1 1 calc R U . . .
H11C H 0.475705 0.683504 0.781071 0.065 Uiso 1 1 calc R U . . .
C12 C 0.3556(3) 0.5088(4) 0.80946(13) 0.0488(11) Uani 1 1 d . . . . .
H12A H 0.378262 0.516744 0.836962 0.073 Uiso 1 1 calc R U . . .
H12B H 0.345066 0.436305 0.803531 0.073 Uiso 1 1 calc R U . . .
H12C H 0.304865 0.547280 0.802675 0.073 Uiso 1 1 calc R U . . .
C13 C 0.2719(4) 0.6797(4) 0.65793(14) 0.0584(15) Uani 1 1 d . . . . .
H13A H 0.239611 0.654224 0.632929 0.070 Uiso 1 1 calc R U . . .
C14 C 0.2139(5) 0.7385(5) 0.67838(17) 0.097(3) Uani 1 1 d . . . . .
H14A H 0.172477 0.691705 0.683899 0.146 Uiso 1 1 calc R U . . .
H14B H 0.244462 0.767246 0.702486 0.146 Uiso 1 1 calc R U . . .
H14C H 0.187962 0.793909 0.661763 0.146 Uiso 1 1 calc R U . . .
C15 C 0.3362(5) 0.7494(5) 0.64908(18) 0.094(3) Uani 1 1 d . . . . .
H15A H 0.310793 0.808377 0.634363 0.140 Uiso 1 1 calc R U . . .
H15B H 0.370626 0.773133 0.673127 0.140 Uiso 1 1 calc R U . . .
H15C H 0.369301 0.712351 0.633965 0.140 Uiso 1 1 calc R U . . .
B1 B 0.2768(3) 0.4680(3) 0.62030(12) 0.0290(8) Uani 1 1 d . . . . .
C17 C 0.1903(2) 0.5073(3) 0.58221(10) 0.0277(7) Uani 1 1 d D . . . .
C18 C 0.2691(2) 0.5404(3) 0.57797(10) 0.0290(7) Uani 1 1 d . . . . .
H18 H 0.283793 0.609611 0.574989 0.035 Uiso 1 1 calc R U . . .
C20 C 0.2772(2) 0.3692(3) 0.58668(10) 0.0268(7) Uani 1 1 d . . . . .
H20 H 0.297884 0.301503 0.589901 0.032 Uiso 1 1 calc R U . . .
C16 C 0.1959(2) 0.3984(3) 0.58907(10) 0.0260(7) Uani 1 1 d D . . . .
C21 C 0.1348(2) 0.3160(3) 0.59511(11) 0.0305(8) Uani 1 1 d D . . . .
C22 C 0.0986(3) 0.2712(4) 0.55493(12) 0.0415(10) Uani 1 1 d D . . . .
H22A H 0.059579 0.217437 0.557393 0.062 Uiso 1 1 calc R U . . .
H22B H 0.142089 0.242240 0.543796 0.062 Uiso 1 1 calc R U . . .
H22C H 0.071240 0.325526 0.538174 0.062 Uiso 1 1 calc R U . . .
C23 C 0.1775(3) 0.2291(3) 0.62033(15) 0.0451(11) Uani 1 1 d D . . . .
H23A H 0.137731 0.177124 0.623685 0.068 Uiso 1 1 calc R U . . .
H23B H 0.203693 0.256359 0.645483 0.068 Uiso 1 1 calc R U . . .
H23C H 0.218385 0.198164 0.607950 0.068 Uiso 1 1 calc R U . . .
C24 C 0.0674(3) 0.3524(4) 0.61489(13) 0.0426(10) Uani 1 1 d D . . . .
H24A H 0.032578 0.294434 0.618064 0.064 Uiso 1 1 calc R U . . .
H24B H 0.035116 0.405016 0.599108 0.064 Uiso 1 1 calc R U . . .
H24C H 0.091371 0.380908 0.640138 0.064 Uiso 1 1 calc R U . . .
C25 C 0.1186(2) 0.5829(3) 0.57693(11) 0.0330(8) Uani 1 1 d D . . . .
C26 C 0.0537(2) 0.5418(3) 0.54290(13) 0.0392(9) Uani 1 1 d D . . . .
H26A H 0.009466 0.591318 0.536548 0.059 Uiso 1 1 calc R U . . .
H26B H 0.032560 0.476601 0.550176 0.059 Uiso 1 1 calc R U . . .
H26C H 0.078208 0.531489 0.520501 0.059 Uiso 1 1 calc R U . . .
C27 C 0.0824(3) 0.5999(4) 0.61271(14) 0.0504(12) Uani 1 1 d D . . . .
H27A H 0.082960 0.673101 0.618691 0.076 Uiso 1 1 calc R U . . .
H27B H 0.114629 0.562809 0.634536 0.076 Uiso 1 1 calc R U . . .
H27C H 0.026604 0.574744 0.607715 0.076 Uiso 1 1 calc R U . . .
C28 C 0.1437(3) 0.6868(3) 0.56291(13) 0.0384(9) Uani 1 1 d D . . . .
H28A H 0.096209 0.731562 0.556755 0.058 Uiso 1 1 calc R U . . .
H28B H 0.166137 0.676830 0.539892 0.058 Uiso 1 1 calc R U . . .
H28C H 0.184566 0.718350 0.583135 0.058 Uiso 1 1 calc R U . . .
C19 C 0.3219(2) 0.4560(3) 0.57883(10) 0.0289(7) Uani 1 1 d D . . . .
C29 C 0.4096(2) 0.4589(3) 0.57443(11) 0.0356(8) Uani 1 1 d D U . . .
C30A C 0.4448(3) 0.3528(4) 0.57775(17) 0.0453(12) Uani 0.887(6) 1 d D U P A 1
H30A H 0.501180 0.355646 0.574870 0.068 Uiso 0.887(6) 1 calc R U P A 1
H30B H 0.442475 0.324306 0.602976 0.068 Uiso 0.887(6) 1 calc R U P A 1
H30C H 0.413557 0.309367 0.557566 0.068 Uiso 0.887(6) 1 calc R U P A 1
C31A C 0.4093(3) 0.5061(5) 0.53502(14) 0.0490(13) Uani 0.887(6) 1 d D U P A 1
H31A H 0.386044 0.574942 0.533904 0.074 Uiso 0.887(6) 1 calc R U P A 1
H31B H 0.464817 0.510028 0.530958 0.074 Uiso 0.887(6) 1 calc R U P A 1
H31C H 0.376710 0.463481 0.514960 0.074 Uiso 0.887(6) 1 calc R U P A 1
C32A C 0.4589(3) 0.5305(4) 0.60535(14) 0.0393(11) Uani 0.887(6) 1 d D U P A 1
H32A H 0.435003 0.599012 0.602667 0.059 Uiso 0.887(6) 1 calc R U P A 1
H32B H 0.457874 0.503550 0.630956 0.059 Uiso 0.887(6) 1 calc R U P A 1
H32C H 0.514950 0.534035 0.601992 0.059 Uiso 0.887(6) 1 calc R U P A 1
C30B C 0.4684(14) 0.412(2) 0.6088(6) 0.039(5) Uani 0.113(6) 1 d D U P A 2
H30D H 0.447939 0.345281 0.614936 0.058 Uiso 0.113(6) 1 calc R U P A 2
H30E H 0.521663 0.403299 0.602295 0.058 Uiso 0.113(6) 1 calc R U P A 2
H30F H 0.473271 0.457385 0.631052 0.058 Uiso 0.113(6) 1 calc R U P A 2
C31B C 0.4170(16) 0.385(2) 0.5400(7) 0.036(4) Uani 0.113(6) 1 d D U P A 2
H31D H 0.399751 0.316306 0.545476 0.054 Uiso 0.113(6) 1 calc R U P A 2
H31E H 0.382520 0.410612 0.516274 0.054 Uiso 0.113(6) 1 calc R U P A 2
H31F H 0.473374 0.383356 0.537033 0.054 Uiso 0.113(6) 1 calc R U P A 2
C32B C 0.4376(17) 0.5629(14) 0.5632(9) 0.040(5) Uani 0.113(6) 1 d D U P A 2
H32D H 0.494347 0.558703 0.560928 0.061 Uiso 0.113(6) 1 calc R U P A 2
H32E H 0.404258 0.583891 0.538493 0.061 Uiso 0.113(6) 1 calc R U P A 2
H32F H 0.432259 0.613284 0.582918 0.061 Uiso 0.113(6) 1 calc R U P A 2
C33A C 0.1592(11) 0.4388(17) 0.7279(9) 0.054(4) Uani 0.330(7) 1 d D U P B -1
H33A H 0.209784 0.418426 0.745061 0.081 Uiso 0.330(7) 1 calc R U P B -1
H33B H 0.148443 0.393318 0.705498 0.081 Uiso 0.330(7) 1 calc R U P B -1
H33C H 0.163850 0.509348 0.719341 0.081 Uiso 0.330(7) 1 calc R U P B -1
C34A C 0.0904(10) 0.4314(15) 0.7490(5) 0.066(3) Uani 0.330(7) 1 d D U P B -1
H34A H 0.100491 0.477028 0.771709 0.079 Uiso 0.330(7) 1 calc R U P B -1
H34B H 0.085013 0.360463 0.757802 0.079 Uiso 0.330(7) 1 calc R U P B -1
C35A C 0.0133(11) 0.4642(16) 0.7206(5) 0.072(3) Uani 0.330(7) 1 d D U P B -1
H35A H 0.018133 0.538022 0.715460 0.086 Uiso 0.330(7) 1 calc R U P B -1
H35B H 0.012262 0.427752 0.696143 0.086 Uiso 0.330(7) 1 calc R U P B -1
C36A C -0.0643(11) 0.4482(17) 0.7310(6) 0.071(3) Uani 0.330(7) 1 d D U P B -1
H36A H -0.078047 0.374923 0.726866 0.085 Uiso 0.330(7) 1 calc R U P B -1
H36B H -0.105060 0.487275 0.712545 0.085 Uiso 0.330(7) 1 calc R U P B -1
C37A C -0.0748(13) 0.476(2) 0.7708(6) 0.073(4) Uani 0.330(7) 1 d D U P B -1
H37A H -0.043827 0.426416 0.789367 0.087 Uiso 0.330(7) 1 calc R U P B -1
H37B H -0.051834 0.544438 0.777449 0.087 Uiso 0.330(7) 1 calc R U P B -1
C38A C -0.1612(15) 0.475(2) 0.7748(10) 0.078(5) Uani 0.330(7) 1 d D U P B -1
H38A H -0.164245 0.493149 0.801142 0.117 Uiso 0.330(7) 1 calc R U P B -1
H38B H -0.192044 0.524538 0.756904 0.117 Uiso 0.330(7) 1 calc R U P B -1
H38C H -0.184033 0.406442 0.768830 0.117 Uiso 0.330(7) 1 calc R U P B -1
C33B C 0.161(2) 0.449(4) 0.7443(14) 0.071(6) Uani 0.170(7) 1 d D U P B -2
H33D H 0.199305 0.436858 0.727536 0.107 Uiso 0.170(7) 1 calc R U P B -2
H33E H 0.186741 0.489437 0.766499 0.107 Uiso 0.170(7) 1 calc R U P B -2
H33F H 0.143706 0.382752 0.753072 0.107 Uiso 0.170(7) 1 calc R U P B -2
C34B C 0.088(2) 0.505(3) 0.7224(10) 0.068(4) Uani 0.170(7) 1 d D U P B -2
H34C H 0.061972 0.464065 0.699781 0.082 Uiso 0.170(7) 1 calc R U P B -2
H34D H 0.105168 0.571147 0.713258 0.082 Uiso 0.170(7) 1 calc R U P B -2
C35B C 0.0309(19) 0.521(3) 0.7489(11) 0.069(3) Uani 0.170(7) 1 d D U P B -2
H35C H 0.063815 0.519646 0.775406 0.083 Uiso 0.170(7) 1 calc R U P B -2
H35D H 0.010134 0.591818 0.744395 0.083 Uiso 0.170(7) 1 calc R U P B -2
C36B C -0.038(2) 0.457(3) 0.7489(11) 0.069(3) Uani 0.170(7) 1 d D U P B -2
H36C H -0.021381 0.385897 0.745299 0.082 Uiso 0.170(7) 1 calc R U P B -2
H36D H -0.079650 0.475487 0.726070 0.082 Uiso 0.170(7) 1 calc R U P B -2
C37B C -0.078(2) 0.459(4) 0.7833(10) 0.070(4) Uani 0.170(7) 1 d D U P B -2
H37C H -0.041919 0.425196 0.805466 0.084 Uiso 0.170(7) 1 calc R U P B -2
H37D H -0.086665 0.530089 0.790535 0.084 Uiso 0.170(7) 1 calc R U P B -2
C38B C -0.157(2) 0.403(4) 0.7741(16) 0.079(6) Uani 0.170(7) 1 d D U P B -2
H38D H -0.182588 0.404544 0.796502 0.118 Uiso 0.170(7) 1 calc R U P B -2
H38E H -0.192955 0.436899 0.752373 0.118 Uiso 0.170(7) 1 calc R U P B -2
H38F H -0.148292 0.332202 0.767276 0.118 Uiso 0.170(7) 1 calc R U P B -2

loop_
_atom_site_aniso_label
_atom_site_aniso_U_11
_atom_site_aniso_U_22
_atom_site_aniso_U_33
_atom_site_aniso_U_23
_atom_site_aniso_U_13
_atom_site_aniso_U_12
Ga1 0.02390(19) 0.0363(2) 0.0334(2) -0.00503(17) 0.00723(16) -0.00510(16)
Br1 0.0458(3) 0.0651(3) 0.0432(3) -0.0220(2) -0.0010(2) -0.0017(2)
Br2 0.0445(2) 0.0455(3) 0.0486(3) 0.0050(2) 0.0158(2) -0.00976(19)
Br3 0.0280(2) 0.0444(2) 0.0633(3) 0.0036(2) 0.01738(19) -0.00365(17)
Br4 0.0420(2) 0.0438(2) 0.0448(2) -0.01093(19) 0.01480(19) -0.00005(18)
C1 0.0275(17) 0.0345(19) 0.0245(17) -0.0039(14) 0.0038(14) 0.0000(15)
C2 0.0236(16) 0.0336(19) 0.0280(18) -0.0024(15) 0.0032(14) 0.0013(14)
C3 0.034(2) 0.034(2) 0.0281(18) -0.0002(15) 0.0029(15) 0.0046(16)
C4 0.036(2) 0.041(2) 0.0271(18) -0.0028(16) 0.0033(16) 0.0039(17)
C5 0.045(2) 0.037(2) 0.031(2) -0.0088(17) 0.0026(17) 0.0073(18)
C6 0.041(2) 0.036(2) 0.031(2) -0.0038(16) 0.0016(17) 0.0097(17)
C7 0.0302(19) 0.0324(19) 0.0303(19) -0.0033(15) -0.0016(15) -0.0013(15)
C8 0.032(2) 0.043(2) 0.046(2) -0.0137(19) -0.0071(18) 0.0093(18)
C9 0.060(3) 0.037(2) 0.038(2) 0.0018(18) 0.003(2) -0.005(2)
C10 0.043(2) 0.047(2) 0.0273(19) -0.0024(17) 0.0014(17) 0.0117(19)
C11 0.044(2) 0.056(3) 0.028(2) -0.0084(19) 0.0010(18) -0.004(2)
C12 0.066(3) 0.051(3) 0.029(2) -0.0007(19) 0.007(2) -0.005(2)
C13 0.089(4) 0.040(3) 0.033(2) -0.006(2) -0.016(2) 0.016(3)
C14 0.141(7) 0.080(4) 0.049(3) -0.028(3) -0.034(4) 0.076(5)
C15 0.166(8) 0.044(3) 0.048(3) 0.013(3) -0.030(4) -0.030(4)
B1 0.0247(19) 0.032(2) 0.028(2) -0.0004(17) 0.0019(16) -0.0002(16)
C17 0.0231(16) 0.0362(19) 0.0225(16) -0.0017(14) 0.0013(13) -0.0014(14)
C18 0.0262(17) 0.036(2) 0.0233(16) -0.0009(15) 0.0011(14) -0.0073(15)
C20 0.0231(16) 0.0321(19) 0.0242(17) -0.0059(14) 0.0022(13) -0.0027(14)
C16 0.0206(15) 0.0343(19) 0.0220(16) -0.0035(14) 0.0016(13) -0.0017(14)
C21 0.0239(17) 0.035(2) 0.0322(19) 0.0037(15) 0.0047(15) -0.0049(15)
C22 0.037(2) 0.046(2) 0.040(2) -0.0029(19) 0.0041(18) -0.0156(19)
C23 0.032(2) 0.040(2) 0.060(3) 0.012(2) 0.001(2) -0.0040(18)
C24 0.033(2) 0.052(3) 0.045(2) 0.002(2) 0.0150(19) -0.0018(19)
C25 0.0254(18) 0.040(2) 0.0325(19) -0.0003(16) 0.0033(15) 0.0060(16)
C26 0.0270(19) 0.044(2) 0.042(2) 0.0000(19) -0.0018(17) 0.0033(17)
C27 0.056(3) 0.053(3) 0.048(3) -0.004(2) 0.022(2) 0.010(2)
C28 0.036(2) 0.036(2) 0.039(2) 0.0004(17) -0.0026(17) 0.0027(17)
C19 0.0224(16) 0.038(2) 0.0251(17) -0.0029(15) 0.0018(13) -0.0042(14)
C29 0.0202(16) 0.052(2) 0.0345(18) -0.0046(15) 0.0055(13) -0.0062(14)
C30A 0.023(2) 0.056(2) 0.058(3) -0.008(2) 0.012(2) -0.0034(17)
C31A 0.030(2) 0.081(4) 0.037(2) 0.002(2) 0.0097(18) -0.007(2)
C32A 0.025(2) 0.053(3) 0.039(2) -0.0050(19) 0.0053(17) -0.0099(18)
C30B 0.021(8) 0.057(8) 0.038(5) -0.003(5) 0.006(5) -0.005(7)
C31B 0.016(10) 0.055(6) 0.039(5) -0.006(5) 0.008(5) -0.008(6)
C32B 0.025(10) 0.054(4) 0.042(8) -0.003(4) 0.007(7) -0.008(5)
C33A 0.070(7) 0.036(9) 0.059(9) -0.016(8) 0.017(6) -0.007(6)
C34A 0.073(6) 0.056(7) 0.073(7) -0.001(6) 0.027(6) 0.006(5)
C35A 0.076(5) 0.061(6) 0.082(7) 0.003(5) 0.024(5) 0.009(5)
C36A 0.076(6) 0.058(6) 0.082(7) -0.002(6) 0.025(5) 0.009(5)
C37A 0.079(6) 0.060(7) 0.082(8) 0.001(6) 0.022(6) 0.011(5)
C38A 0.080(8) 0.071(12) 0.085(10) -0.001(10) 0.023(7) 0.007(7)
C33B 0.079(9) 0.052(11) 0.083(12) -0.005(10) 0.017(9) 0.001(8)
C34B 0.075(6) 0.059(7) 0.076(8) 0.001(6) 0.026(6) 0.006(6)
C35B 0.075(6) 0.060(7) 0.077(7) 0.001(6) 0.025(6) 0.008(5)
C36B 0.075(6) 0.058(7) 0.076(7) 0.002(6) 0.024(6) 0.009(5)
C37B 0.076(6) 0.060(8) 0.079(8) 0.001(7) 0.027(6) 0.009(6)
C38B 0.080(9) 0.074(13) 0.085(12) 0.003(11) 0.024(9) 0.002(9)

loop_
_atom_type_symbol
_atom_type_description
_atom_type_scat_dispersion_real
_atom_type_scat_dispersion_imag
_atom_type_scat_source
C C 0.0033 0.0016 'International Tables Vol C Tables 4.2.6.8 and 6.1.1.4'
H H 0.0000 0.0000 'International Tables Vol C Tables 4.2.6.8 and 6.1.1.4'
B B 0.0013 0.0007 'International Tables Vol C Tables 4.2.6.8 and 6.1.1.4'
Ga Ga 0.2307 1.6083 'International Tables Vol C Tables 4.2.6.8 and 6.1.1.4'
Br Br -0.2901 2.4595 'International Tables Vol C Tables 4.2.6.8 and 6.1.1.4'

loop_
_geom_angle_atom_site_label_1
_geom_angle_atom_site_label_2
_geom_angle_atom_site_label_3
_geom_angle
_geom_angle_site_symmetry_1
_geom_angle_site_symmetry_3
_geom_angle_publ_flag
Br1 Ga1 Br3 107.74(3) . . ?
Br1 Ga1 Br2 108.24(3) . . ?
Br3 Ga1 Br2 109.81(3) . . ?
Br1 Ga1 Br4 110.59(3) . . ?
Br3 Ga1 Br4 110.12(3) . . ?
Br2 Ga1 Br4 110.28(3) . . ?
C6 C1 C2 116.5(3) . . ?
C6 C1 B1 120.9(3) . . ?
C2 C1 B1 122.6(3) . . ?
C3 C2 C1 119.7(3) . . ?
C3 C2 C7 114.0(3) . . ?
C1 C2 C7 126.3(3) . . ?
C4 C3 C2 123.3(4) . . ?
C5 C4 C3 116.8(4) . . ?
C5 C4 C10 123.6(4) . . ?
C3 C4 C10 119.5(4) . . ?
C4 C5 C6 122.9(4) . . ?
C5 C6 C1 120.8(4) . . ?
C5 C6 C13 115.4(4) . . ?
C1 C6 C13 123.8(4) . . ?
C2 C7 C9 112.0(3) . . ?
C2 C7 C8 110.9(3) . . ?
C9 C7 C8 109.3(4) . . ?
C11 C10 C4 114.2(4) . . ?
C11 C10 C12 111.3(4) . . ?
C4 C10 C12 109.1(4) . . ?
C15 C13 C6 110.7(5) . . ?
C15 C13 C14 110.7(6) . . ?
C6 C13 C14 112.4(5) . . ?
C1 B1 C18 134.4(3) . . ?
C1 B1 C20 137.9(3) . . ?
C18 B1 C20 79.9(3) . . ?
C1 B1 C19 133.1(3) . . ?
C18 B1 C19 46.8(2) . . ?
C20 B1 C19 47.1(2) . . ?
C1 B1 C16 141.1(3) . . ?
C18 B1 C16 80.4(2) . . ?
C20 B1 C16 47.58(19) . . ?
C19 B1 C16 81.2(2) . . ?
C1 B1 C17 139.7(3) . . ?
C18 B1 C17 46.9(2) . . ?
C20 B1 C17 79.6(2) . . ?
C19 B1 C17 80.1(2) . . ?
C16 B1 C17 46.40(19) . . ?
C18 C17 C16 106.5(3) . . ?
C18 C17 C25 120.9(3) . . ?
C16 C17 C25 132.5(3) . . ?
C18 C17 B1 63.3(2) . . ?
C16 C17 B1 65.6(2) . . ?
C25 C17 B1 138.4(3) . . ?
C19 C18 C17 110.8(3) . . ?
C19 C18 B1 68.1(3) . . ?
C17 C18 B1 69.8(3) . . ?
C19 C20 C16 110.5(3) . . ?
C19 C20 B1 67.9(3) . . ?
C16 C20 B1 68.2(2) . . ?
C20 C16 C17 106.4(3) . . ?
C20 C16 C21 119.8(3) . . ?
C17 C16 C21 133.7(3) . . ?
C20 C16 B1 64.2(2) . . ?
C17 C16 B1 68.0(2) . . ?
C21 C16 B1 135.0(3) . . ?
C24 C21 C23 105.4(3) . . ?
C24 C21 C16 115.5(3) . . ?
C23 C21 C16 110.6(3) . . ?
C24 C21 C22 110.6(3) . . ?
C23 C21 C22 107.9(4) . . ?
C16 C21 C22 106.5(3) . . ?
C28 C25 C27 108.9(4) . . ?
C28 C25 C17 110.2(3) . . ?
C27 C25 C17 115.3(3) . . ?
C28 C25 C26 104.5(3) . . ?
C27 C25 C26 111.0(4) . . ?
C17 C25 C26 106.4(3) . . ?
C18 C19 C20 105.6(3) . . ?
C18 C19 C29 126.9(4) . . ?
C20 C19 C29 127.4(4) . . ?
C18 C19 B1 65.1(3) . . ?
C20 C19 B1 65.0(2) . . ?
C29 C19 B1 131.9(3) . . ?
C30A C29 C19 110.2(3) . . ?
C32B C29 C19 114.3(11) . . ?
C30A C29 C31A 111.8(4) . . ?
C19 C29 C31A 106.5(3) . . ?
C32B C29 C30B 112.5(14) . . ?
C19 C29 C30B 113.1(11) . . ?
C30A C29 C32A 110.8(4) . . ?
C19 C29 C32A 109.5(3) . . ?
C31A C29 C32A 107.9(4) . . ?
C32B C29 C31B 105.2(14) . . ?
C19 C29 C31B 107.3(10) . . ?
C30B C29 C31B 103.3(13) . . ?
C33A C34A C35A 106.9(17) . . ?
C36A C35A C34A 118.9(14) . . ?
C35A C36A C37A 119.6(16) . . ?
C38A C37A C36A 113.2(19) . . ?
C33B C34B C35B 108(2) . . ?
C36B C35B C34B 123(3) . . ?
C35B C36B C37B 119(3) . . ?
C38B C37B C36B 110(2) . . ?

loop_
_geom_bond_atom_site_label_1
_geom_bond_atom_site_label_2
_geom_bond_distance
_geom_bond_site_symmetry_2
_geom_bond_publ_flag
Ga1 Br1 2.3195(8) . ?
Ga1 Br3 2.3208(8) . ?
Ga1 Br2 2.3283(8) . ?
Ga1 Br4 2.3295(7) . ?
C1 C6 1.425(6) . ?
C1 C2 1.431(5) . ?
C1 B1 1.590(5) . ?
C2 C3 1.402(5) . ?
C2 C7 1.525(5) . ?
C3 C4 1.387(6) . ?
C4 C5 1.379(6) . ?
C4 C10 1.525(6) . ?
C5 C6 1.395(6) . ?
C6 C13 1.514(6) . ?
C7 C9 1.528(6) . ?
C7 C8 1.543(6) . ?
C10 C11 1.507(7) . ?
C10 C12 1.526(7) . ?
C13 C15 1.501(10) . ?
C13 C14 1.542(9) . ?
B1 C18 1.762(6) . ?
B1 C20 1.762(6) . ?
B1 C19 1.802(6) . ?
B1 C16 1.817(5) . ?
B1 C17 1.850(5) . ?
C17 C18 1.438(5) . ?
C17 C16 1.445(5) . ?
C17 C25 1.545(5) . ?
C18 C19 1.416(6) . ?
C20 C19 1.423(5) . ?
C20 C16 1.445(5) . ?
C16 C21 1.539(5) . ?
C21 C24 1.532(5) . ?
C21 C23 1.534(5) . ?
C21 C22 1.549(5) . ?
C25 C28 1.537(6) . ?
C25 C27 1.538(5) . ?
C25 C26 1.552(5) . ?
C19 C29 1.523(5) . ?
C29 C30A 1.505(6) . ?
C29 C32B 1.521(13) . ?
C29 C31A 1.531(6) . ?
C29 C30B 1.535(13) . ?
C29 C32A 1.549(6) . ?
C29 C31B 1.582(13) . ?
C33A C34A 1.51(2) . ?
C34A C35A 1.536(18) . ?
C35A C36A 1.45(2) . ?
C36A C37A 1.507(19) . ?
C37A C38A 1.496(19) . ?
C33B C34B 1.50(2) . ?
C34B C35B 1.51(2) . ?
C35B C36B 1.43(3) . ?
C36B C37B 1.51(2) . ?
C37B C38B 1.50(2) . ?
